data_2235333
loop_
_publ_author_name
'Bouraiou, Abdelmalek'
'Bouacida, Sofiane'
'Bertrand, Carboni'
'Roisnel, Thierry'
'Belfaitah, Ali'

_publ_section_title
;
 <i>rac</i>-2-(2-Chloro-6-methylquinolin-3-yl)-2,3-dihydroquinolin-4(1<i>H</i>)-one
;
_journal_coeditor_code ZS2200
_journal_issue 6
_journal_name_full 'Acta Crystallographica Section E'
_journal_page_first o1701
_journal_page_last o1702
_journal_paper_doi 10.1107/S1600536812020831
_journal_volume 68
_journal_year 2012
_chemical_formula_iupac 'C19 H15 Cl N2 O'
_chemical_formula_moiety 'C19 H15 Cl N2 O'
_chemical_formula_sum 'C19 H15 Cl N2 O'
_chemical_formula_weight 322.78
_chemical_name_systematic
;
<i>rac</i>-2-(2-Chloro-6-methylquinolin-3-yl)-2,3-
dihydroquinolin-4(1<i>H</i>)-one
;
_space_group_IT_number 61
_symmetry_cell_setting orthorhombic
_symmetry_space_group_name_Hall '-P 2ac 2ab'
_symmetry_space_group_name_H-M 'P b c a'
_atom_sites_solution_hydrogens geom
_atom_sites_solution_primary direct
_atom_sites_solution_secondary difmap
_cell_angle_alpha 90
_cell_angle_beta 90
_cell_angle_gamma 90
_cell_formula_units_Z 8
_cell_length_a 13.8912(8)
_cell_length_b 12.4572(4)
_cell_length_c 17.8617(11)
_cell_measurement_reflns_used 3949
_cell_measurement_temperature 295(2)
_cell_measurement_theta_max 27.485
_cell_measurement_theta_min 2.91
_cell_volume 3090.9(3)
_computing_cell_refinement 'SCALEPACK (Otwinowski & Minor, 1997)'
_computing_data_collection 'COLLECT (Nonius, 1998)'
_computing_data_reduction 'DENZO and SCALEPACK (Otwinowski & Minor, 1997)'
_computing_molecular_graphics 'ORTEP-3 (Farrugia,1997) and DIAMOND (Brandenburg & Berndt, 2001)'
_computing_publication_material 'WinGX (Farrugia, 1999)'
_computing_structure_refinement 'SHELXL97 (Sheldrick, 2008)'
_computing_structure_solution 'SIR2002 (Burla <i>et al.</i>, 2003)'
_diffrn_ambient_temperature 295(2)
_diffrn_detector_area_resol_mean 9
_diffrn_measured_fraction_theta_full 0.995
_diffrn_measured_fraction_theta_max 0.995
_diffrn_measurement_device '95mm CCD camera on \k-goniostat'
_diffrn_measurement_device_type 'Nonius KappaCCD'
_diffrn_measurement_method 'CCD rotation images, thick slices'
_diffrn_radiation_monochromator graphite
_diffrn_radiation_type MoK\a
_diffrn_radiation_wavelength 0.71073
_diffrn_reflns_av_R_equivalents 0.0715
_diffrn_reflns_limit_h_max 17
_diffrn_reflns_limit_h_min -18
_diffrn_reflns_limit_k_max 16
_diffrn_reflns_limit_k_min -16
_diffrn_reflns_limit_l_max 23
_diffrn_reflns_limit_l_min -23
_diffrn_reflns_number 6664
_diffrn_reflns_theta_full 27.5
_diffrn_reflns_theta_max 27.5
_diffrn_reflns_theta_min 2.93
_exptl_absorpt_coefficient_mu 0.253
_exptl_absorpt_correction_type none
_exptl_crystal_colour colourless
_exptl_crystal_density_diffrn 1.387
_exptl_crystal_density_method 'not measured'
_exptl_crystal_description Needle
_exptl_crystal_F_000 1344
_exptl_crystal_size_max 0.15
_exptl_crystal_size_mid 0.06
_exptl_crystal_size_min 0.05
_refine_diff_density_max 0.207
_refine_diff_density_min -0.267
_refine_ls_extinction_method none
_refine_ls_goodness_of_fit_ref 1.003
_refine_ls_hydrogen_treatment mixed
_refine_ls_matrix_type full
_refine_ls_number_parameters 212
_refine_ls_number_reflns 3537
_refine_ls_number_restraints 0
_refine_ls_restrained_S_all 1.003
_refine_ls_R_factor_all 0.1516
_refine_ls_R_factor_gt 0.0619
_refine_ls_shift/su_max 0
_refine_ls_shift/su_mean 0
_refine_ls_structure_factor_coef Fsqd
_refine_ls_weighting_details 'calc w=1/[\s^2^(Fo^2^)+(0.0676P)^2^+0.5198P] where P=(Fo^2^+2Fc^2^)/3'
_refine_ls_weighting_scheme calc
_refine_ls_wR_factor_gt 0.1293
_refine_ls_wR_factor_ref 0.1688
_reflns_number_gt 1696
_reflns_number_total 3537
_reflns_threshold_expression I>2\s(I)
_cod_data_source_file zs2200.cif
_cod_data_source_block I
_cod_database_code 2235333
_cod_database_fobs_code 2235333

loop_
_space_group_symop_operation_xyz
'x, y, z'
'-x+1/2, -y, z+1/2'
'x+1/2, -y+1/2, -z'
'-x, y+1/2, -z+1/2'
'-x, -y, -z'
'x-1/2, y, -z-1/2'
'-x-1/2, y-1/2, z'
'x, -y-1/2, z-1/2'

loop_
_atom_site_type_symbol
_atom_site_label
_atom_site_fract_x
_atom_site_fract_y
_atom_site_fract_z
_atom_site_U_iso_or_equiv
_atom_site_adp_type
_atom_site_calc_flag
_atom_site_refinement_flags
_atom_site_occupancy
_atom_site_symmetry_multiplicity
Cl Cl1 1.00123(7) 0.53833(7) 0.38618(6) 0.0598(3) Uani d . 1 1
O O1 1.00620(19) 0.1322(2) 0.36882(17) 0.0724(9) Uani d . 1 1
N N1 0.8795(2) 0.6237(2) 0.47797(17) 0.0467(7) Uani d . 1 1
N N2 0.7597(2) 0.3073(2) 0.34987(16) 0.0461(7) Uani d . 1 1
C C1 0.8911(2) 0.5416(2) 0.43385(19) 0.0430(8) Uani d . 1 1
C C2 0.8250(2) 0.4560(2) 0.42234(18) 0.0408(7) Uani d . 1 1
C C3 0.7405(2) 0.4630(2) 0.46099(18) 0.0430(8) Uani d . 1 1
H H3 0.6944 0.4096 0.4554 0.052 Uiso calc R 1 1
C C4 0.7221(2) 0.5504(2) 0.50953(18) 0.0411(8) Uani d . 1 1
C C5 0.6356(2) 0.5626(2) 0.54971(19) 0.0453(8) Uani d . 1 1
H H5 0.5879 0.5108 0.5447 0.054 Uiso calc R 1 1
C C6 0.6196(3) 0.6486(2) 0.59604(19) 0.0474(9) Uani d . 1 1
C C7 0.6938(3) 0.7251(3) 0.60359(19) 0.0515(9) Uani d . 1 1
H H7 0.6842 0.7834 0.6353 0.062 Uiso calc R 1 1
C C8 0.7791(3) 0.7169(2) 0.56608(19) 0.0508(9) Uani d . 1 1
H H8 0.8269 0.7682 0.5728 0.061 Uiso calc R 1 1
C C9 0.7940(2) 0.6298(2) 0.51708(19) 0.0424(8) Uani d . 1 1
C C10 0.5261(3) 0.6631(3) 0.6368(2) 0.0687(12) Uani d . 1 1
H H10A 0.4871 0.7146 0.6107 0.103 Uiso calc R 1 1
H H10B 0.5385 0.6883 0.6867 0.103 Uiso calc R 1 1
H H10C 0.4927 0.5957 0.6391 0.103 Uiso calc R 1 1
C C11 0.8477(2) 0.3617(2) 0.37226(19) 0.0442(8) Uani d . 1 1
H H11 0.8803 0.3883 0.3273 0.053 Uiso calc R 1 1
C C12 0.9131(3) 0.2810(2) 0.41094(19) 0.0479(9) Uani d . 1 1
H H12A 0.9741 0.3151 0.4226 0.058 Uiso calc R 1 1
H H12B 0.8838 0.2588 0.4577 0.058 Uiso calc R 1 1
C C13 0.9313(3) 0.1834(3) 0.3631(2) 0.0475(8) Uani d . 1 1
C C14 0.8524(2) 0.1510(2) 0.31357(18) 0.0420(8) Uani d . 1 1
C C15 0.7678(2) 0.2110(2) 0.31041(18) 0.0412(8) Uani d . 1 1
C C16 0.6899(3) 0.1735(3) 0.2677(2) 0.0523(9) Uani d . 1 1
H H16 0.633 0.2127 0.266 0.063 Uiso calc R 1 1
C C17 0.6976(3) 0.0793(3) 0.2284(2) 0.0534(9) Uani d . 1 1
H H17 0.6453 0.0546 0.2008 0.064 Uiso calc R 1 1
C C18 0.7825(3) 0.0204(3) 0.2292(2) 0.0559(9) Uani d . 1 1
H H18 0.7878 -0.0423 0.2012 0.067 Uiso calc R 1 1
C C19 0.8584(3) 0.0556(2) 0.2717(2) 0.0505(9) Uani d . 1 1
H H19 0.915 0.0157 0.2728 0.061 Uiso calc R 1 1
H H2 0.717(3) 0.348(2) 0.3321(19) 0.05 Uiso d . 1 1

loop_
_atom_site_aniso_label
_atom_site_aniso_U_11
_atom_site_aniso_U_22
_atom_site_aniso_U_33
_atom_site_aniso_U_12
_atom_site_aniso_U_13
_atom_site_aniso_U_23
Cl1 0.0485(5) 0.0545(5) 0.0763(7) -0.0051(4) 0.0144(5) 0.0027(5)
O1 0.0539(18) 0.0643(16) 0.099(2) 0.0201(13) -0.0134(16) -0.0173(15)
N1 0.0479(18) 0.0388(14) 0.0534(17) -0.0029(13) -0.0024(14) -0.0010(13)
N2 0.0408(17) 0.0419(15) 0.0554(18) 0.0075(12) -0.0080(14) -0.0077(13)
C1 0.0382(19) 0.0412(17) 0.050(2) 0.0007(14) 0.0014(15) 0.0067(15)
C2 0.0450(19) 0.0353(16) 0.0421(18) 0.0008(14) -0.0046(16) 0.0041(14)
C3 0.045(2) 0.0360(16) 0.0482(19) -0.0027(14) -0.0011(16) -0.0015(15)
C4 0.047(2) 0.0352(15) 0.0412(18) 0.0007(15) 0.0025(15) 0.0043(14)
C5 0.047(2) 0.0378(16) 0.051(2) -0.0021(14) -0.0016(17) 0.0033(15)
C6 0.057(2) 0.0407(17) 0.045(2) 0.0054(16) 0.0057(17) 0.0048(15)
C7 0.062(2) 0.0438(18) 0.049(2) 0.0108(17) -0.0084(19) -0.0058(16)
C8 0.059(2) 0.0394(17) 0.053(2) -0.0029(16) -0.0091(19) -0.0063(16)
C9 0.043(2) 0.0382(16) 0.0454(19) -0.0004(14) -0.0040(16) 0.0028(14)
C10 0.075(3) 0.054(2) 0.078(3) 0.007(2) 0.022(2) -0.004(2)
C11 0.042(2) 0.0401(17) 0.050(2) 0.0005(14) -0.0020(16) -0.0038(15)
C12 0.047(2) 0.0439(18) 0.053(2) 0.0052(15) -0.0083(17) -0.0013(15)
C13 0.042(2) 0.0461(18) 0.054(2) 0.0036(16) 0.0013(17) 0.0044(16)
C14 0.044(2) 0.0397(16) 0.0423(19) -0.0002(14) 0.0043(15) 0.0014(14)
C15 0.042(2) 0.0396(16) 0.0419(18) 0.0000(14) 0.0038(15) 0.0004(14)
C16 0.047(2) 0.055(2) 0.055(2) -0.0028(16) -0.0017(17) -0.0058(17)
C17 0.060(3) 0.053(2) 0.047(2) -0.0127(17) -0.0048(19) -0.0062(16)
C18 0.071(3) 0.0454(18) 0.051(2) -0.0023(18) 0.005(2) -0.0066(16)
C19 0.061(2) 0.0423(17) 0.048(2) 0.0054(16) 0.0067(19) 0.0001(16)

loop_
_atom_type_symbol
_atom_type_description
_atom_type_scat_dispersion_real
_atom_type_scat_dispersion_imag
_atom_type_scat_source
C C 0.0033 0.0016 'International Tables Vol C Tables 4.2.6.8 and 6.1.1.4'
H H 0 0 'International Tables Vol C Tables 4.2.6.8 and 6.1.1.4'
Cl Cl 0.1484 0.1585 'International Tables Vol C Tables 4.2.6.8 and 6.1.1.4'
N N 0.0061 0.0033 'International Tables Vol C Tables 4.2.6.8 and 6.1.1.4'
O O 0.0106 0.006 'International Tables Vol C Tables 4.2.6.8 and 6.1.1.4'

loop_
_geom_angle_atom_site_label_1
_geom_angle_atom_site_label_2
_geom_angle_atom_site_label_3
_geom_angle
C1 N1 C9 117.2(3)
C15 N2 C11 118.2(3)
C15 N2 H2 112(2)
C11 N2 H2 115(2)
N1 C1 C2 126.6(3)
N1 C1 Cl1 114.9(2)
C2 C1 Cl1 118.4(2)
C3 C2 C1 115.7(3)
C3 C2 C11 122.0(3)
C1 C2 C11 122.3(3)
C2 C3 C4 121.1(3)
C2 C3 H3 119.5
C4 C3 H3 119.5
C5 C4 C9 118.7(3)
C5 C4 C3 123.4(3)
C9 C4 C3 118.0(3)
C6 C5 C4 122.0(3)
C6 C5 H5 119
C4 C5 H5 119
C5 C6 C7 117.9(3)
C5 C6 C10 121.8(3)
C7 C6 C10 120.3(3)
C8 C7 C6 122.4(3)
C8 C7 H7 118.8
C6 C7 H7 118.8
C7 C8 C9 119.4(3)
C7 C8 H8 120.3
C9 C8 H8 120.3
N1 C9 C8 118.9(3)
N1 C9 C4 121.5(3)
C8 C9 C4 119.6(3)
C6 C10 H10A 109.5
C6 C10 H10B 109.5
H10A C10 H10B 109.5
C6 C10 H10C 109.5
H10A C10 H10C 109.5
H10B C10 H10C 109.5
N2 C11 C2 110.5(3)
N2 C11 C12 108.6(3)
C2 C11 C12 111.7(3)
N2 C11 H11 108.7
C2 C11 H11 108.7
C12 C11 H11 108.7
C13 C12 C11 112.1(3)
C13 C12 H12A 109.2
C11 C12 H12A 109.2
C13 C12 H12B 109.2
C11 C12 H12B 109.2
H12A C12 H12B 107.9
O1 C13 C14 122.8(3)
O1 C13 C12 121.0(3)
C14 C13 C12 116.1(3)
C15 C14 C19 118.8(3)
C15 C14 C13 120.5(3)
C19 C14 C13 120.6(3)
C14 C15 N2 120.5(3)
C14 C15 C16 119.5(3)
N2 C15 C16 119.9(3)
C17 C16 C15 120.2(3)
C17 C16 H16 119.9
C15 C16 H16 119.9
C16 C17 C18 120.9(3)
C16 C17 H17 119.6
C18 C17 H17 119.6
C19 C18 C17 119.3(3)
C19 C18 H18 120.4
C17 C18 H18 120.4
C18 C19 C14 121.3(3)
C18 C19 H19 119.4
C14 C19 H19 119.4

loop_
_geom_bond_atom_site_label_1
_geom_bond_atom_site_label_2
_geom_bond_distance
Cl1 C1 1.751(3)
O1 C13 1.224(4)
N1 C1 1.301(4)
N1 C9 1.380(4)
N2 C15 1.395(4)
N2 C11 1.454(4)
N2 H2 0.85(3)
C1 C2 1.423(4)
C2 C3 1.364(5)
C2 C11 1.509(4)
C3 C4 1.415(4)
C3 H3 0.93
C4 C5 1.407(5)
C4 C9 1.412(4)
C5 C6 1.372(4)
C5 H5 0.93
C6 C7 1.410(5)
C6 C10 1.500(5)
C7 C8 1.365(5)
C7 H7 0.93
C8 C9 1.409(4)
C8 H8 0.93
C10 H10A 0.96
C10 H10B 0.96
C10 H10C 0.96
C11 C12 1.522(4)
C11 H11 0.98
C12 C13 1.507(4)
C12 H12A 0.97
C12 H12B 0.97
C13 C14 1.466(5)
C14 C15 1.395(4)
C14 C19 1.406(4)
C15 C16 1.404(4)
C16 C17 1.372(4)
C16 H16 0.93
C17 C18 1.389(5)
C17 H17 0.93
C18 C19 1.372(5)
C18 H18 0.93
C19 H19 0.93

loop_
_geom_hbond_atom_site_label_D
_geom_hbond_atom_site_label_H
_geom_hbond_atom_site_label_A
_geom_hbond_site_symmetry_A
_geom_hbond_distance_DH
_geom_hbond_distance_HA
_geom_hbond_distance_DA
_geom_hbond_angle_DHA
_geom_hbond_publ_flag
C3 H3 N2 . 0.93 2.45 2.788(4) 102 no
C11 H11 Cl1 . 0.98 2.72 3.074(3) 102 no
C17 H17 O1 6_556 0.93 2.49 3.243(5) 138 yes

loop_
_geom_torsion_atom_site_label_1
_geom_torsion_atom_site_label_2
_geom_torsion_atom_site_label_3
_geom_torsion_atom_site_label_4
_geom_torsion
C9 N1 C1 C2 -1.0(5)
C9 N1 C1 Cl1 -179.8(2)
N1 C1 C2 C3 1.2(5)
Cl1 C1 C2 C3 180.0(2)
N1 C1 C2 C11 -177.2(3)
Cl1 C1 C2 C11 1.6(4)
C1 C2 C3 C4 -0.5(5)
C11 C2 C3 C4 177.9(3)
C2 C3 C4 C5 178.9(3)
C2 C3 C4 C9 -0.4(5)
C9 C4 C5 C6 -0.4(5)
C3 C4 C5 C6 -179.6(3)
C4 C5 C6 C7 -1.0(5)
C4 C5 C6 C10 177.9(3)
C5 C6 C7 C8 0.8(5)
C10 C6 C7 C8 -178.2(3)
C6 C7 C8 C9 0.9(5)
C1 N1 C9 C8 179.3(3)
C1 N1 C9 C4 0.0(5)
C7 C8 C9 N1 178.4(3)
C7 C8 C9 C4 -2.3(5)
C5 C4 C9 N1 -178.6(3)
C3 C4 C9 N1 0.7(5)
C5 C4 C9 C8 2.0(5)
C3 C4 C9 C8 -178.7(3)
C15 N2 C11 C2 -172.8(3)
C15 N2 C11 C12 -50.0(4)
C3 C2 C11 N2 21.5(4)
C1 C2 C11 N2 -160.2(3)
C3 C2 C11 C12 -99.5(4)
C1 C2 C11 C12 78.8(4)
N2 C11 C12 C13 54.4(4)
C2 C11 C12 C13 176.5(3)
C11 C12 C13 O1 151.2(3)
C11 C12 C13 C14 -32.2(4)
O1 C13 C14 C15 178.7(3)
C12 C13 C14 C15 2.1(5)
O1 C13 C14 C19 2.3(5)
C12 C13 C14 C19 -174.2(3)
C19 C14 C15 N2 -178.6(3)
C13 C14 C15 N2 5.0(5)
C19 C14 C15 C16 2.0(5)
C13 C14 C15 C16 -174.4(3)
C11 N2 C15 C14 20.8(4)
C11 N2 C15 C16 -159.8(3)
C14 C15 C16 C17 -1.0(5)
N2 C15 C16 C17 179.6(3)
C15 C16 C17 C18 -1.0(5)
C16 C17 C18 C19 1.9(6)
C17 C18 C19 C14 -0.9(5)
C15 C14 C19 C18 -1.0(5)
C13 C14 C19 C18 175.3(3)
